data_1544032
loop_
_publ_author_name
'Cho, Illhun'
'Jeon, Nam Joong'
'Kwon, Oh Kyu'
'Kim, Dong Won'
'Jung, Eui Hyuk'
'Noh, Jun Hong'
'Seo, Jangwon'
'Seok, Sang Il'
'Park, Soo Young'

_publ_section_title
;
 Indolo[3,2-b]indole-based crystalline hole-transporting material for
 highly efficient perovskite solar cells.
;
_journal_issue 1
_journal_name_full 'Chemical science'
_journal_page_first 734
_journal_page_last 741
_journal_paper_doi 10.1039/c6sc02832b
_journal_volume 8
_journal_year 2017
_chemical_formula_sum 'C27 H32 F N S2'
_chemical_formula_weight 453.66
_chemical_name_systematic 4H4TIDIDF
_space_group_IT_number 2
_symmetry_cell_setting triclinic
_symmetry_space_group_name_Hall '-P 1'
_symmetry_space_group_name_H-M 'P -1'
_atom_sites_solution_hydrogens geom
_atom_sites_solution_primary direct
_atom_sites_solution_secondary difmap
_audit_creation_method SHELXL-97
_audit_update_record
;
2016-02-12 deposited with the CCDC.
2016-09-05 downloaded from the CCDC.
;
_cell_angle_alpha 68.191(1)
_cell_angle_beta 82.836(1)
_cell_angle_gamma 80.889(1)
_cell_formula_units_Z 2
_cell_length_a 5.5352(1)
_cell_length_b 13.7138(2)
_cell_length_c 17.7912(3)
_cell_measurement_reflns_used 5202
_cell_measurement_temperature 296(1)
_cell_measurement_theta_max 22.86
_cell_measurement_theta_min 2.36
_cell_volume 1234.83(4)
_computing_cell_refinement 'Bruker SAINT'
_computing_data_collection 'Bruker APEX2'
_computing_data_reduction 'Bruker SAINT'
_computing_molecular_graphics 'Bruker SHELXTL'
_computing_publication_material 'Bruker SHELXTL'
_computing_structure_refinement 'SHELXL-97 (Sheldrick, 2008)'
_computing_structure_solution 'SHELXS-97 (Sheldrick, 2008)'
_diffrn_ambient_temperature 296(1)
_diffrn_measured_fraction_theta_full 0.994
_diffrn_measured_fraction_theta_max 0.994
_diffrn_measurement_device_type 'Bruker APEX-II CCD'
_diffrn_measurement_method '\f and \w scans'
_diffrn_radiation_monochromator graphite
_diffrn_radiation_source 'fine-focus sealed tube'
_diffrn_radiation_type MoK\a
_diffrn_radiation_wavelength 0.71073
_diffrn_reflns_av_R_equivalents 0.0000
_diffrn_reflns_av_sigmaI/netI 0.0319
_diffrn_reflns_limit_h_max 7
_diffrn_reflns_limit_h_min -7
_diffrn_reflns_limit_k_max 18
_diffrn_reflns_limit_k_min -16
_diffrn_reflns_limit_l_max 23
_diffrn_reflns_limit_l_min 0
_diffrn_reflns_number 6148
_diffrn_reflns_theta_full 28.35
_diffrn_reflns_theta_max 28.35
_diffrn_reflns_theta_min 1.24
_exptl_absorpt_coefficient_mu 0.237
_exptl_absorpt_correction_T_max 0.9882
_exptl_absorpt_correction_T_min 0.9152
_exptl_absorpt_correction_type multi-scan
_exptl_absorpt_process_details 'Bruker SADABS'
_exptl_crystal_colour orange
_exptl_crystal_density_diffrn 1.220
_exptl_crystal_density_meas ?
_exptl_crystal_density_method 'not measured'
_exptl_crystal_description Block
_exptl_crystal_F_000 484
_exptl_crystal_size_max 0.38
_exptl_crystal_size_mid 0.12
_exptl_crystal_size_min 0.05
_refine_diff_density_max 0.619
_refine_diff_density_min -0.462
_refine_diff_density_rms 0.061
_refine_ls_extinction_method none
_refine_ls_goodness_of_fit_ref 1.084
_refine_ls_hydrogen_treatment refxyz
_refine_ls_matrix_type full
_refine_ls_number_parameters 280
_refine_ls_number_reflns 6148
_refine_ls_number_restraints 6
_refine_ls_restrained_S_all 1.114
_refine_ls_R_factor_all 0.1261
_refine_ls_R_factor_gt 0.0756
_refine_ls_shift/su_max 0.000
_refine_ls_shift/su_mean 0.000
_refine_ls_structure_factor_coef Fsqd
_refine_ls_weighting_details 'calc w=1/[\s^2^(Fo^2^)+(0.1547P)^2^+0.2534P] where P=(Fo^2^+2Fc^2^)/3'
_refine_ls_weighting_scheme calc
_refine_ls_wR_factor_gt 0.2440
_refine_ls_wR_factor_ref 0.2884
_reflns_number_gt 3382
_reflns_number_total 6148
_reflns_threshold_expression >2sigma(I)
_cod_data_source_file c6sc02832b2.cif
_cod_data_source_block 20150709_0m
_cod_depositor_comments
;
The following automatic conversions were performed:

'_symmetry_cell_setting' value 'Triclinic' changed to 'triclinic'
according to
/usr/data/users/saulius/crontab/automatic-downloads/rss-feeds/RSC/lib/dictionaries/cif_core.dic
dictionary named 'cif_core.dic' version 2.4.2 from 2011-04-26.

'_exptl_crystal_density_meas' value 'none' was changed to '?' - the
value is perceived as not measured.

Automatic conversion script
Id: cif_fix_values 4268 2015-11-12 08:31:59Z antanas 

 Adding full bibliography for 1544032.cif.

 Adding full bibliography for 1544032.cif.
;
_cod_original_sg_symbol_H-M P-1
_cod_database_code 1544032

loop_
_symmetry_equiv_pos_as_xyz
'x, y, z'
'-x, -y, -z'

loop_
_atom_site_label
_atom_site_type_symbol
_atom_site_fract_x
_atom_site_fract_y
_atom_site_fract_z
_atom_site_U_iso_or_equiv
_atom_site_adp_type
_atom_site_occupancy
_atom_site_symmetry_multiplicity
_atom_site_calc_flag
_atom_site_refinement_flags
S1 S 0.73072(17) 0.14789(7) 0.26257(5) 0.0739(3) Uani 1 1 d .
S2 S 1.29666(18) -0.01261(7) 0.43251(6) 0.0800(4) Uani 1 1 d .
F1 F 0.6678(4) 0.50551(16) 0.19236(12) 0.0834(6) Uani 1 1 d .
N1 N 0.0869(5) 0.36318(19) 0.03762(15) 0.0602(7) Uani 1 1 d .
C1 C 0.9735(6) 0.1206(3) 0.32230(19) 0.0637(8) Uani 1 1 d .
C2 C 1.0515(6) 0.2112(3) 0.3166(2) 0.0733(9) Uani 1 1 d .
H2A H 1.1817 0.2128 0.3443 0.088 Uiso 1 1 calc R
C3 C 0.9205(6) 0.3033(3) 0.2655(2) 0.0732(9) Uani 1 1 d .
H3A H 0.9548 0.3712 0.2565 0.088 Uiso 1 1 calc R
C4 C 0.7371(6) 0.2834(3) 0.23031(17) 0.0600(8) Uani 1 1 d .
C5 C 1.0617(6) 0.0115(3) 0.37073(19) 0.0653(8) Uani 1 1 d .
C6 C 0.9877(7) -0.0803(3) 0.3776(2) 0.0810(10) Uani 1 1 d .
H6A H 0.8611 -0.0841 0.3494 0.097 Uiso 1 1 calc R
C7 C 1.1202(7) -0.1712(3) 0.4319(2) 0.0830(11) Uani 1 1 d .
H7A H 1.0894 -0.2400 0.4428 0.100 Uiso 1 1 calc R
C8 C 1.2962(6) -0.1470(3) 0.4663(2) 0.0689(9) Uani 1 1 d .
C9 C 1.4700(7) -0.2181(3) 0.5288(2) 0.0791(10) Uani 1 1 d .
H9A H 1.6294 -0.1926 0.5143 0.095 Uiso 1 1 calc R
H9B H 1.4110 -0.2126 0.5809 0.095 Uiso 1 1 calc R
C10 C 1.5013(8) -0.3331(3) 0.5381(3) 0.0988(13) Uani 1 1 d .
H10A H 1.5571 -0.3392 0.4859 0.119 Uiso 1 1 calc R
H10B H 1.3436 -0.3599 0.5546 0.119 Uiso 1 1 calc R
C11 C 1.6850(9) -0.4006(3) 0.6005(3) 0.1028(14) Uani 1 1 d .
H11A H 1.8411 -0.3725 0.5833 0.123 Uiso 1 1 calc R
H11B H 1.6287 -0.3924 0.6519 0.123 Uiso 1 1 calc R
C12 C 1.7268(14) -0.5126(5) 0.6143(5) 0.169(3) Uani 1 1 d D
H12A H 1.7841 -0.5223 0.5634 0.203 Uiso 1 1 calc R
H12B H 1.5731 -0.5425 0.6330 0.203 Uiso 1 1 calc R
C13 C 1.9218(17) -0.5735(6) 0.6790(5) 0.210(4) Uani 1 1 d DU
H13A H 2.0780 -0.5475 0.6564 0.252 Uiso 1 1 calc R
H13B H 1.8735 -0.5538 0.7263 0.252 Uiso 1 1 calc R
C14 C 1.961(3) -0.6858(8) 0.7063(9) 0.398(11) Uani 1 1 d DU
H14A H 2.0807 -0.7119 0.7461 0.598 Uiso 1 1 calc R
H14B H 2.0196 -0.7075 0.6611 0.598 Uiso 1 1 calc R
H14C H 1.8097 -0.7138 0.7300 0.598 Uiso 1 1 calc R
C15 C 0.5299(6) 0.4652(3) 0.15500(19) 0.0622(8) Uani 1 1 d .
C16 C 0.3680(6) 0.5361(2) 0.10311(18) 0.0621(8) Uani 1 1 d .
H16A H 0.3545 0.6079 0.0941 0.075 Uiso 1 1 calc R
C17 C 0.2225(6) 0.4977(2) 0.06366(17) 0.0563(7) Uani 1 1 d .
C18 C -0.0393(6) 0.4594(2) -0.00766(17) 0.0565(7) Uani 1 1 d .
C19 C 0.2495(6) 0.3860(2) 0.08072(17) 0.0573(7) Uani 1 1 d .
C20 C 0.4173(6) 0.3173(2) 0.13398(17) 0.0590(8) Uani 1 1 d .
H20A H 0.4331 0.2452 0.1436 0.071 Uiso 1 1 calc R
C21 C 0.5614(6) 0.3551(2) 0.17292(17) 0.0593(8) Uani 1 1 d .
C22 C 0.0547(6) 0.2618(3) 0.0379(2) 0.0681(9) Uani 1 1 d .
H22A H -0.1163 0.2604 0.0318 0.082 Uiso 1 1 calc R
H22B H 0.0980 0.2080 0.0896 0.082 Uiso 1 1 calc R
C23 C 0.2157(10) 0.2369(4) -0.0314(3) 0.1154(16) Uani 1 1 d .
H23A H 0.1906 0.2978 -0.0810 0.138 Uiso 1 1 calc R
H23B H 0.3859 0.2296 -0.0201 0.138 Uiso 1 1 calc R
C24 C 0.1793(12) 0.1448(5) -0.0470(4) 0.144(2) Uani 1 1 d D
H24A H 0.0174 0.1533 -0.0658 0.173 Uiso 1 1 calc R
H24B H 0.1941 0.0824 0.0021 0.173 Uiso 1 1 calc R
C25 C 0.3892(16) 0.1328(7) -0.1162(5) 0.200(4) Uani 1 1 d DU
H25A H 0.3770 0.1974 -0.1636 0.240 Uiso 1 1 calc R
H25B H 0.5494 0.1235 -0.0960 0.240 Uiso 1 1 calc R
C26 C 0.3677(19) 0.0425(8) -0.1400(6) 0.229(4) Uani 1 1 d DU
H26A H 0.3773 -0.0230 -0.0933 0.275 Uiso 1 1 calc R
H26B H 0.2131 0.0523 -0.1638 0.275 Uiso 1 1 calc R
C27 C 0.5750(16) 0.0403(8) -0.1999(5) 0.215(4) Uani 1 1 d .
H27A H 0.5678 -0.0156 -0.2194 0.322 Uiso 1 1 calc R
H27B H 0.7263 0.0285 -0.1749 0.322 Uiso 1 1 calc R
H27C H 0.5662 0.1068 -0.2445 0.322 Uiso 1 1 calc R

loop_
_atom_site_aniso_label
_atom_site_aniso_U_11
_atom_site_aniso_U_22
_atom_site_aniso_U_33
_atom_site_aniso_U_23
_atom_site_aniso_U_13
_atom_site_aniso_U_12
S1 0.0752(6) 0.0682(6) 0.0674(6) -0.0075(4) -0.0343(4) 0.0032(4)
S2 0.0761(6) 0.0736(6) 0.0771(6) -0.0066(4) -0.0374(5) 0.0028(4)
F1 0.0897(14) 0.0752(12) 0.0833(13) -0.0190(10) -0.0392(11) -0.0020(10)
N1 0.0653(16) 0.0528(13) 0.0532(13) -0.0072(11) -0.0215(12) 0.0034(11)
C1 0.0528(17) 0.075(2) 0.0505(16) -0.0096(14) -0.0134(13) 0.0059(15)
C2 0.0580(19) 0.078(2) 0.074(2) -0.0124(17) -0.0270(16) 0.0003(16)
C3 0.067(2) 0.071(2) 0.075(2) -0.0133(17) -0.0270(17) -0.0023(16)
C4 0.0548(17) 0.0667(18) 0.0476(15) -0.0098(13) -0.0131(13) 0.0045(14)
C5 0.0554(18) 0.075(2) 0.0546(17) -0.0133(15) -0.0138(14) 0.0057(15)
C6 0.080(2) 0.078(2) 0.080(2) -0.0167(19) -0.0377(19) 0.0010(19)
C7 0.089(3) 0.066(2) 0.085(2) -0.0131(18) -0.034(2) 0.0025(18)
C8 0.063(2) 0.069(2) 0.0586(18) -0.0058(15) -0.0159(15) 0.0033(15)
C9 0.069(2) 0.076(2) 0.073(2) -0.0040(17) -0.0244(17) 0.0078(17)
C10 0.098(3) 0.080(3) 0.101(3) -0.013(2) -0.042(2) 0.015(2)
C11 0.100(3) 0.084(3) 0.101(3) -0.011(2) -0.033(2) 0.018(2)
C12 0.204(7) 0.097(4) 0.185(6) -0.029(4) -0.091(5) 0.047(4)
C13 0.258(10) 0.133(6) 0.201(8) -0.024(5) -0.105(7) 0.069(6)
C14 0.64(3) 0.198(9) 0.42(2) -0.146(14) -0.26(2) 0.041(16)
C15 0.0599(18) 0.0682(18) 0.0537(16) -0.0147(14) -0.0156(14) -0.0029(14)
C16 0.0660(19) 0.0572(17) 0.0557(17) -0.0102(14) -0.0183(15) -0.0006(14)
C17 0.0568(17) 0.0563(16) 0.0451(14) -0.0075(12) -0.0112(13) 0.0026(13)
C18 0.0555(17) 0.0568(15) 0.0466(14) -0.0074(12) -0.0140(13) 0.0035(13)
C19 0.0560(17) 0.0585(16) 0.0472(15) -0.0076(12) -0.0100(13) -0.0012(13)
C20 0.0611(18) 0.0559(16) 0.0504(15) -0.0079(13) -0.0174(14) 0.0033(13)
C21 0.0573(18) 0.0636(17) 0.0445(14) -0.0079(13) -0.0116(13) 0.0057(14)
C22 0.068(2) 0.0625(19) 0.068(2) -0.0168(15) -0.0175(16) 0.0009(15)
C23 0.118(4) 0.100(3) 0.131(4) -0.056(3) 0.004(3) 0.003(3)
C24 0.182(6) 0.118(4) 0.153(5) -0.077(4) -0.035(5) 0.011(4)
C25 0.253(10) 0.200(8) 0.152(6) -0.096(6) -0.020(6) 0.042(7)
C26 0.217(10) 0.278(12) 0.199(9) -0.112(9) -0.016(8) 0.018(9)
C27 0.190(8) 0.324(12) 0.189(8) -0.171(9) 0.053(7) -0.058(8)

loop_
_atom_type_symbol
_atom_type_description
_atom_type_scat_dispersion_real
_atom_type_scat_dispersion_imag
_atom_type_scat_source
C C 0.0033 0.0016 'International Tables Vol C Tables 4.2.6.8 and 6.1.1.4'
H H 0.0000 0.0000 'International Tables Vol C Tables 4.2.6.8 and 6.1.1.4'
N N 0.0061 0.0033 'International Tables Vol C Tables 4.2.6.8 and 6.1.1.4'
F F 0.0171 0.0103 'International Tables Vol C Tables 4.2.6.8 and 6.1.1.4'
S S 0.1246 0.1234 'International Tables Vol C Tables 4.2.6.8 and 6.1.1.4'

loop_
_geom_angle_atom_site_label_1
_geom_angle_atom_site_label_2
_geom_angle_atom_site_label_3
_geom_angle
_geom_angle_site_symmetry_1
_geom_angle_site_symmetry_3
C1 S1 C4 92.75(16) . .
C8 S2 C5 93.04(17) . .
C19 N1 C18 106.7(3) . .
C19 N1 C22 127.5(3) . .
C18 N1 C22 125.8(3) . .
C2 C1 C5 129.5(3) . .
C2 C1 S1 109.9(2) . .
C5 C1 S1 120.6(3) . .
C1 C2 C3 114.6(3) . .
C1 C2 H2A 122.7 . .
C3 C2 H2A 122.7 . .
C4 C3 C2 113.3(3) . .
C4 C3 H3A 123.4 . .
C2 C3 H3A 123.4 . .
C3 C4 C21 131.2(3) . .
C3 C4 S1 109.4(2) . .
C21 C4 S1 119.4(3) . .
C6 C5 C1 130.8(3) . .
C6 C5 S2 109.9(3) . .
C1 C5 S2 119.4(3) . .
C5 C6 C7 114.0(3) . .
C5 C6 H6A 123.0 . .
C7 C6 H6A 123.0 . .
C8 C7 C6 112.9(3) . .
C8 C7 H7A 123.6 . .
C6 C7 H7A 123.6 . .
C7 C8 C9 130.2(3) . .
C7 C8 S2 110.2(2) . .
C9 C8 S2 119.5(3) . .
C10 C9 C8 114.7(4) . .
C10 C9 H9A 108.6 . .
C8 C9 H9A 108.6 . .
C10 C9 H9B 108.6 . .
C8 C9 H9B 108.6 . .
H9A C9 H9B 107.6 . .
C9 C10 C11 112.3(4) . .
C9 C10 H10A 109.1 . .
C11 C10 H10A 109.1 . .
C9 C10 H10B 109.1 . .
C11 C10 H10B 109.1 . .
H10A C10 H10B 107.9 . .
C12 C11 C10 116.6(5) . .
C12 C11 H11A 108.1 . .
C10 C11 H11A 108.1 . .
C12 C11 H11B 108.1 . .
C10 C11 H11B 108.1 . .
H11A C11 H11B 107.3 . .
C11 C12 C13 111.9(6) . .
C11 C12 H12A 109.2 . .
C13 C12 H12A 109.2 . .
C11 C12 H12B 109.2 . .
C13 C12 H12B 109.2 . .
H12A C12 H12B 107.9 . .
C14 C13 C12 118.6(9) . .
C14 C13 H13A 107.7 . .
C12 C13 H13A 107.7 . .
C14 C13 H13B 107.7 . .
C12 C13 H13B 107.7 . .
H13A C13 H13B 107.1 . .
C13 C14 H14A 109.5 . .
C13 C14 H14B 109.5 . .
H14A C14 H14B 109.5 . .
C13 C14 H14C 109.5 . .
H14A C14 H14C 109.5 . .
H14B C14 H14C 109.5 . .
C16 C15 F1 116.6(3) . .
C16 C15 C21 124.9(3) . .
F1 C15 C21 118.6(3) . .
C15 C16 C17 118.3(3) . .
C15 C16 H16A 120.9 . .
C17 C16 H16A 120.9 . .
C16 C17 C18 136.9(3) . 2_565
C16 C17 C19 118.3(3) . .
C18 C17 C19 104.9(3) 2_565 .
C18 C18 N1 109.6(3) 2_565 .
C18 C18 C17 109.1(3) 2_565 2_565
N1 C18 C17 141.3(3) . 2_565
C20 C19 N1 129.0(3) . .
C20 C19 C17 121.2(3) . .
N1 C19 C17 109.8(2) . .
C21 C20 C19 120.6(3) . .
C21 C20 H20A 119.7 . .
C19 C20 H20A 119.7 . .
C20 C21 C15 116.8(3) . .
C20 C21 C4 121.3(3) . .
C15 C21 C4 121.9(3) . .
N1 C22 C23 111.0(3) . .
N1 C22 H22A 109.4 . .
C23 C22 H22A 109.4 . .
N1 C22 H22B 109.4 . .
C23 C22 H22B 109.4 . .
H22A C22 H22B 108.0 . .
C24 C23 C22 118.0(5) . .
C24 C23 H23A 107.8 . .
C22 C23 H23A 107.8 . .
C24 C23 H23B 107.8 . .
C22 C23 H23B 107.8 . .
H23A C23 H23B 107.1 . .
C23 C24 C25 106.8(6) . .
C23 C24 H24A 110.4 . .
C25 C24 H24A 110.4 . .
C23 C24 H24B 110.4 . .
C25 C24 H24B 110.4 . .
H24A C24 H24B 108.6 . .
C26 C25 C24 112.4(7) . .
C26 C25 H25A 109.1 . .
C24 C25 H25A 109.1 . .
C26 C25 H25B 109.1 . .
C24 C25 H25B 109.1 . .
H25A C25 H25B 107.9 . .
C27 C26 C25 105.4(8) . .
C27 C26 H26A 110.7 . .
C25 C26 H26A 110.7 . .
C27 C26 H26B 110.7 . .
C25 C26 H26B 110.7 . .
H26A C26 H26B 108.8 . .
C26 C27 H27A 109.5 . .
C26 C27 H27B 109.5 . .
H27A C27 H27B 109.5 . .
C26 C27 H27C 109.5 . .
H27A C27 H27C 109.5 . .
H27B C27 H27C 109.5 . .

loop_
_geom_bond_atom_site_label_1
_geom_bond_atom_site_label_2
_geom_bond_distance
_geom_bond_site_symmetry_2
S1 C1 1.725(3) .
S1 C4 1.734(3) .
S2 C8 1.714(4) .
S2 C5 1.720(3) .
F1 C15 1.365(4) .
N1 C19 1.391(4) .
N1 C18 1.392(4) .
N1 C22 1.427(4) .
C1 C2 1.345(5) .
C1 C5 1.461(5) .
C2 C3 1.403(5) .
C2 H2A 0.9300 .
C3 C4 1.368(5) .
C3 H3A 0.9300 .
C4 C21 1.468(4) .
C5 C6 1.343(5) .
C6 C7 1.420(5) .
C6 H6A 0.9300 .
C7 C8 1.354(5) .
C7 H7A 0.9300 .
C8 C9 1.510(4) .
C9 C10 1.507(5) .
C9 H9A 0.9700 .
C9 H9B 0.9700 .
C10 C11 1.532(5) .
C10 H10A 0.9700 .
C10 H10B 0.9700 .
C11 C12 1.447(6) .
C11 H11A 0.9700 .
C11 H11B 0.9700 .
C12 C13 1.581(7) .
C12 H12A 0.9700 .
C12 H12B 0.9700 .
C13 C14 1.421(8) .
C13 H13A 0.9700 .
C13 H13B 0.9700 .
C14 H14A 0.9600 .
C14 H14B 0.9600 .
C14 H14C 0.9600 .
C15 C16 1.365(4) .
C15 C21 1.409(4) .
C16 C17 1.403(5) .
C16 H16A 0.9300 .
C17 C18 1.412(4) 2_565
C17 C19 1.433(4) .
C18 C18 1.382(6) 2_565
C18 C17 1.412(4) 2_565
C19 C20 1.388(4) .
C20 C21 1.386(5) .
C20 H20A 0.9300 .
C22 C23 1.541(5) .
C22 H22A 0.9700 .
C22 H22B 0.9700 .
C23 C24 1.438(7) .
C23 H23A 0.9700 .
C23 H23B 0.9700 .
C24 C25 1.620(7) .
C24 H24A 0.9700 .
C24 H24B 0.9700 .
C25 C26 1.476(8) .
C25 H25A 0.9700 .
C25 H25B 0.9700 .
C26 C27 1.470(10) .
C26 H26A 0.9700 .
C26 H26B 0.9700 .
C27 H27A 0.9600 .
C27 H27B 0.9600 .
C27 H27C 0.9600 .

loop_
_geom_torsion_atom_site_label_1
_geom_torsion_atom_site_label_2
_geom_torsion_atom_site_label_3
_geom_torsion_atom_site_label_4
_geom_torsion
_geom_torsion_site_symmetry_1
_geom_torsion_site_symmetry_4
C4 S1 C1 C2 -0.1(3) . .
C4 S1 C1 C5 178.7(3) . .
C5 C1 C2 C3 -178.4(3) . .
S1 C1 C2 C3 0.3(4) . .
C1 C2 C3 C4 -0.4(5) . .
C2 C3 C4 C21 -179.0(3) . .
C2 C3 C4 S1 0.3(4) . .
C1 S1 C4 C3 -0.1(3) . .
C1 S1 C4 C21 179.2(2) . .
C2 C1 C5 C6 180.0(4) . .
S1 C1 C5 C6 1.5(5) . .
C2 C1 C5 S2 0.9(5) . .
S1 C1 C5 S2 -177.57(17) . .
C8 S2 C5 C6 0.8(3) . .
C8 S2 C5 C1 -180.0(3) . .
C1 C5 C6 C7 -179.7(3) . .
S2 C5 C6 C7 -0.6(4) . .
C5 C6 C7 C8 0.0(5) . .
C6 C7 C8 C9 177.4(4) . .
C6 C7 C8 S2 0.6(4) . .
C5 S2 C8 C7 -0.8(3) . .
C5 S2 C8 C9 -178.0(3) . .
C7 C8 C9 C10 18.5(6) . .
S2 C8 C9 C10 -164.9(3) . .
C8 C9 C10 C11 178.4(4) . .
C9 C10 C11 C12 179.6(5) . .
C10 C11 C12 C13 179.3(6) . .
C11 C12 C13 C14 172.6(11) . .
F1 C15 C16 C17 -179.9(3) . .
C21 C15 C16 C17 -0.6(5) . .
C15 C16 C17 C18 179.9(3) . 2_565
C15 C16 C17 C19 0.8(4) . .
C19 N1 C18 C18 -0.9(4) . 2_565
C22 N1 C18 C18 179.8(3) . 2_565
C19 N1 C18 C17 179.7(4) . 2_565
C22 N1 C18 C17 0.5(6) . 2_565
C18 N1 C19 C20 -179.5(3) . .
C22 N1 C19 C20 -0.2(5) . .
C18 N1 C19 C17 1.1(3) . .
C22 N1 C19 C17 -179.7(3) . .
C16 C17 C19 C20 -0.9(4) . .
C18 C17 C19 C20 179.7(3) 2_565 .
C16 C17 C19 N1 178.6(3) . .
C18 C17 C19 N1 -0.8(3) 2_565 .
N1 C19 C20 C21 -178.6(3) . .
C17 C19 C20 C21 0.8(5) . .
C19 C20 C21 C15 -0.6(4) . .
C19 C20 C21 C4 179.1(3) . .
C16 C15 C21 C20 0.5(5) . .
F1 C15 C21 C20 179.8(3) . .
C16 C15 C21 C4 -179.2(3) . .
F1 C15 C21 C4 0.0(4) . .
C3 C4 C21 C20 168.7(3) . .
S1 C4 C21 C20 -10.5(4) . .
C3 C4 C21 C15 -11.6(5) . .
S1 C4 C21 C15 169.2(2) . .
C19 N1 C22 C23 -93.0(4) . .
C18 N1 C22 C23 86.2(4) . .
N1 C22 C23 C24 -171.2(5) . .
C22 C23 C24 C25 -174.6(5) . .
C23 C24 C25 C26 -178.1(7) . .
C24 C25 C26 C27 -177.8(7) . .
